data_8105131
loop_
_publ_author_name
'Pan, Ying-Qi'
'Yu, Meng'
'Zhang, Yu'
'Dong, Wen-Kui'

_publ_section_title
;
 Synthesis and crystal structure of
 (1E,3E)-2-hydroxy-5-methylisophthalaldehyde
 O,O-di(2-((((E)-(2-hydroxynaphthalen-1-yl)methylene)amino)oxy)ethyl)
 dioxime, C35H32N4O7
;
_journal_issue 2
_journal_name_full 'Zeitschrift f\"ur Kristallographie - New Crystal Structures'
_journal_page_first 429
_journal_page_last 431
_journal_paper_doi 10.1515/ncrs-2019-0730
_journal_volume 235
_journal_year 2020
_chemical_formula_moiety 'C35 H32 N4 O7'
_chemical_formula_sum 'C35 H32 N4 O7'
_chemical_formula_weight 620.64
_space_group_crystal_system triclinic
_space_group_IT_number 2
_space_group_name_Hall '-P 1'
_space_group_name_H-M_alt 'P -1'
_atom_sites_solution_hydrogens geom
_audit_creation_method SHELXL-2016/6
_cell_angle_alpha 68.833(2)
_cell_angle_beta 80.891(2)
_cell_angle_gamma 69.242(2)
_cell_formula_units_Z 2
_cell_length_a 9.3625(6)
_cell_length_b 12.7558(7)
_cell_length_c 14.5965(9)
_cell_measurement_reflns_used 4623
_cell_measurement_temperature 296(2)
_cell_measurement_theta_max 27.68
_cell_measurement_theta_min 2.33
_cell_volume 1519.15(16)
_computing_cell_refinement 'Bruker SAINT'
_computing_data_collection 'Bruker APEX2'
_computing_data_reduction 'Bruker SAINT'
_computing_molecular_graphics 'Bruker SHELXTL'
_computing_publication_material 'Bruker SHELXTL'
_computing_structure_refinement 'SHELXL-2016/6 (Sheldrick, 2016)'
_computing_structure_solution 'SHELXT 2014/4 (Sheldrick, 2014)'
_diffrn_ambient_temperature 296(2)
_diffrn_measured_fraction_theta_full 0.993
_diffrn_measured_fraction_theta_max 0.993
_diffrn_measurement_device_type 'Bruker APEX-II CCD'
_diffrn_measurement_method '\f and \w scans'
_diffrn_radiation_type MoK\a
_diffrn_radiation_wavelength 0.71073
_diffrn_reflns_av_R_equivalents 0.0363
_diffrn_reflns_av_unetI/netI 0.0565
_diffrn_reflns_Laue_measured_fraction_full 0.993
_diffrn_reflns_Laue_measured_fraction_max 0.993
_diffrn_reflns_limit_h_max 9
_diffrn_reflns_limit_h_min -11
_diffrn_reflns_limit_k_max 15
_diffrn_reflns_limit_k_min -15
_diffrn_reflns_limit_l_max 17
_diffrn_reflns_limit_l_min -15
_diffrn_reflns_number 11069
_diffrn_reflns_point_group_measured_fraction_full 0.993
_diffrn_reflns_point_group_measured_fraction_max 0.993
_diffrn_reflns_theta_full 25.010
_diffrn_reflns_theta_max 25.010
_diffrn_reflns_theta_min 2.444
_exptl_absorpt_coefficient_mu 0.096
_exptl_crystal_colour pale-yellow
_exptl_crystal_density_diffrn 1.357
_exptl_crystal_description block
_exptl_crystal_F_000 652
_exptl_crystal_size_max 0.270
_exptl_crystal_size_mid 0.250
_exptl_crystal_size_min 0.220
_refine_diff_density_max 0.256
_refine_diff_density_min -0.218
_refine_diff_density_rms 0.050
_refine_ls_extinction_coef .
_refine_ls_extinction_method none
_refine_ls_goodness_of_fit_ref 1.019
_refine_ls_hydrogen_treatment constr
_refine_ls_matrix_type full
_refine_ls_number_parameters 419
_refine_ls_number_reflns 5310
_refine_ls_number_restraints 0
_refine_ls_restrained_S_all 1.019
_refine_ls_R_factor_all 0.0683
_refine_ls_R_factor_gt 0.0477
_refine_ls_shift/su_max 0.000
_refine_ls_shift/su_mean 0.000
_refine_ls_structure_factor_coef Fsqd
_refine_ls_weighting_details 'w=1/[\s^2^(Fo^2^)+(0.0885P)^2^+0.2703P] where P=(Fo^2^+2Fc^2^)/3'
_refine_ls_weighting_scheme calc
_refine_ls_wR_factor_gt 0.1362
_refine_ls_wR_factor_ref 0.1500
_reflns_Friedel_coverage 0.000
_reflns_Friedel_fraction_full .
_reflns_Friedel_fraction_max .
_reflns_number_gt 4002
_reflns_number_total 5310
_reflns_threshold_expression 'I > 2\s(I)'
_cod_data_source_file suppl_ncrs-2019-0730_suppl.cif
_cod_data_source_block 20180927lzw126_0m_a
_cod_database_code 8105131
_shelx_shelxl_version_number 2016/6
_shelx_space_group_comment
;
The symmetry employed for this shelxl refinement is uniquely defined
by the following loop, which should always be used as a source of
symmetry information in preference to the above space-group names.
They are only intended as comments.
;
_shelx_estimated_absorpt_t_min 0.975
_shelx_estimated_absorpt_t_max 0.979

loop_
_space_group_symop_operation_xyz
'x, y, z'
'-x, -y, -z'

loop_
_atom_site_label
_atom_site_type_symbol
_atom_site_fract_x
_atom_site_fract_y
_atom_site_fract_z
_atom_site_U_iso_or_equiv
_atom_site_adp_type
_atom_site_occupancy
_atom_site_site_symmetry_order
_atom_site_calc_flag
_atom_site_refinement_flags_posn
_atom_site_refinement_flags_adp
_atom_site_refinement_flags_occupancy
_atom_site_disorder_assembly
_atom_site_disorder_group
C1 C 0.2740(3) 0.75453(17) 0.50150(16) 0.0282(5) Uani 1 1 d . . . . .
C2 C 0.3722(3) 0.76707(18) 0.55753(17) 0.0318(5) Uani 1 1 d . . . . .
H2 H 0.377697 0.841826 0.547449 0.038 Uiso 1 1 calc R U . . .
C3 C 0.4588(3) 0.67054(19) 0.62620(16) 0.0301(5) Uani 1 1 d . . . . .
H3 H 0.521561 0.680233 0.663847 0.036 Uiso 1 1 calc R U . . .
C4 C 0.4556(2) 0.55499(18) 0.64170(15) 0.0259(5) Uani 1 1 d . . . . .
C5 C 0.5538(3) 0.45324(18) 0.70817(16) 0.0300(5) Uani 1 1 d . . . . .
H5 H 0.618438 0.462494 0.744809 0.036 Uiso 1 1 calc R U . . .
C6 C 0.5557(3) 0.34167(19) 0.71972(16) 0.0320(5) Uani 1 1 d . . . . .
H6 H 0.622617 0.275533 0.762650 0.038 Uiso 1 1 calc R U . . .
C7 C 0.4558(3) 0.32782(18) 0.66624(16) 0.0318(5) Uani 1 1 d . . . . .
H7 H 0.456650 0.251907 0.674180 0.038 Uiso 1 1 calc R U . . .
C8 C 0.3577(2) 0.42352(17) 0.60297(16) 0.0266(5) Uani 1 1 d . . . . .
H8 H 0.290901 0.411886 0.569556 0.032 Uiso 1 1 calc R U . . .
C9 C 0.3548(2) 0.54112(17) 0.58673(15) 0.0230(5) Uani 1 1 d . . . . .
C10 C 0.2600(2) 0.64453(17) 0.51634(15) 0.0237(5) Uani 1 1 d . . . . .
C11 C 0.1477(2) 0.63527(17) 0.46331(15) 0.0252(5) Uani 1 1 d . . . . .
H11 H 0.129992 0.563156 0.480343 0.030 Uiso 1 1 calc R U . . .
C12 C -0.1103(3) 0.79848(18) 0.27607(17) 0.0331(5) Uani 1 1 d . . . . .
H12A H -0.102315 0.870509 0.279993 0.040 Uiso 1 1 calc R U . . .
H12B H -0.218026 0.807923 0.277745 0.040 Uiso 1 1 calc R U . . .
C13 C -0.0393(3) 0.78361(18) 0.18085(17) 0.0328(5) Uani 1 1 d . . . . .
H13A H -0.069470 0.859935 0.129012 0.039 Uiso 1 1 calc R U . . .
H13B H 0.071020 0.756755 0.184517 0.039 Uiso 1 1 calc R U . . .
C14 C -0.0666(3) 0.50879(18) 0.21698(16) 0.0293(5) Uani 1 1 d . . . . .
H14 H -0.147468 0.531946 0.176631 0.035 Uiso 1 1 calc R U . . .
C15 C -0.0038(2) 0.38449(17) 0.27799(15) 0.0246(5) Uani 1 1 d . . . . .
C16 C -0.0517(3) 0.29950(18) 0.26418(16) 0.0290(5) Uani 1 1 d . . . . .
H16 H -0.121340 0.323764 0.215781 0.035 Uiso 1 1 calc R U . . .
C17 C 0.0010(3) 0.17973(18) 0.32023(16) 0.0291(5) Uani 1 1 d . . . . .
C18 C 0.1039(2) 0.14602(17) 0.39273(15) 0.0253(5) Uani 1 1 d . . . . .
H18 H 0.140470 0.066377 0.430914 0.030 Uiso 1 1 calc R U . . .
C19 C 0.1543(2) 0.22774(17) 0.41013(15) 0.0230(5) Uani 1 1 d . . . . .
C20 C 0.1003(2) 0.34778(17) 0.35186(15) 0.0232(5) Uani 1 1 d . . . . .
C21 C -0.0526(3) 0.08991(19) 0.30332(19) 0.0420(7) Uani 1 1 d . . . . .
H21A H -0.143449 0.130291 0.265813 0.063 Uiso 1 1 calc R U . . .
H21B H -0.074379 0.036570 0.365478 0.063 Uiso 1 1 calc R U . . .
H21C H 0.025892 0.045713 0.267907 0.063 Uiso 1 1 calc R U . . .
C22 C 0.2593(3) 0.19266(17) 0.48840(15) 0.0256(5) Uani 1 1 d . . . . .
H22 H 0.286573 0.250844 0.498603 0.031 Uiso 1 1 calc R U . . .
C23 C 0.4650(3) -0.03924(17) 0.67766(16) 0.0274(5) Uani 1 1 d . . . . .
H23A H 0.520226 -0.094466 0.642754 0.033 Uiso 1 1 calc R U . . .
H23B H 0.379101 -0.062896 0.714106 0.033 Uiso 1 1 calc R U . . .
C24 C 0.5679(2) -0.03840(17) 0.74589(15) 0.0264(5) Uani 1 1 d . . . . .
H24A H 0.620743 -0.118892 0.786200 0.032 Uiso 1 1 calc R U . . .
H24B H 0.643494 -0.001899 0.708789 0.032 Uiso 1 1 calc R U . . .
C25 C 0.4894(2) 0.12087(17) 0.90608(14) 0.0242(5) Uani 1 1 d . . . . .
H25 H 0.383896 0.153081 0.900457 0.029 Uiso 1 1 calc R U . . .
C26 C 0.5647(2) 0.15566(17) 0.96514(14) 0.0242(5) Uani 1 1 d . . . . .
C27 C 0.7219(3) 0.10693(18) 0.97643(16) 0.0275(5) Uani 1 1 d . . . . .
C28 C 0.7970(3) 0.1447(2) 1.02896(17) 0.0356(6) Uani 1 1 d . . . . .
H28 H 0.901650 0.109304 1.037597 0.043 Uiso 1 1 calc R U . . .
C29 C 0.7173(3) 0.2321(2) 1.06681(17) 0.0374(6) Uani 1 1 d . . . . .
H29 H 0.769381 0.258776 1.098213 0.045 Uiso 1 1 calc R U . . .
C30 C 0.5563(3) 0.28404(19) 1.05980(16) 0.0318(5) Uani 1 1 d . . . . .
C31 C 0.4738(3) 0.3726(2) 1.10191(19) 0.0448(7) Uani 1 1 d . . . . .
H31 H 0.526013 0.398460 1.133971 0.054 Uiso 1 1 calc R U . . .
C32 C 0.3187(3) 0.4211(2) 1.0965(2) 0.0497(7) Uani 1 1 d . . . . .
H32 H 0.265631 0.480343 1.123773 0.060 Uiso 1 1 calc R U . . .
C33 C 0.2404(3) 0.3805(2) 1.04933(19) 0.0455(7) Uani 1 1 d . . . . .
H33 H 0.134450 0.411961 1.046910 0.055 Uiso 1 1 calc R U . . .
C34 C 0.3174(3) 0.2951(2) 1.00667(16) 0.0338(5) Uani 1 1 d . . . . .
H34 H 0.262850 0.270015 0.975558 0.041 Uiso 1 1 calc R U . . .
C35 C 0.4782(3) 0.24487(18) 1.00924(15) 0.0265(5) Uani 1 1 d . . . . .
N1 N 0.0733(2) 0.72409(15) 0.39411(13) 0.0277(4) Uani 1 1 d . . . . .
N2 N -0.0103(2) 0.58537(14) 0.21910(13) 0.0280(4) Uani 1 1 d . . . . .
N3 N 0.3142(2) 0.08539(14) 0.54279(12) 0.0255(4) Uani 1 1 d . . . . .
N4 N 0.5661(2) 0.04671(14) 0.86184(12) 0.0250(4) Uani 1 1 d . . . . .
O1 O 0.1957(2) 0.85582(12) 0.43273(12) 0.0370(4) Uani 1 1 d . . . . .
H1 H 0.143077 0.840563 0.402604 0.055 Uiso 1 1 calc R U . . .
O2 O -0.04058(18) 0.69986(13) 0.36053(11) 0.0354(4) Uani 1 1 d . . . . .
O3 O -0.08315(19) 0.70003(12) 0.15647(11) 0.0347(4) Uani 1 1 d . . . . .
O4 O 0.14830(19) 0.42582(12) 0.37205(11) 0.0319(4) Uani 1 1 d . . . . .
H4 H 0.111597 0.492685 0.333134 0.048 Uiso 1 1 calc R U . . .
O5 O 0.41295(17) 0.07882(12) 0.61031(10) 0.0285(4) Uani 1 1 d . . . . .
O6 O 0.47299(16) 0.02884(12) 0.80667(10) 0.0267(4) Uani 1 1 d . . . . .
O7 O 0.81160(18) 0.02206(14) 0.93834(12) 0.0381(4) Uani 1 1 d . . . . .
H7A H 0.759148 0.007039 0.907906 0.057 Uiso 1 1 calc R U . . .

loop_
_atom_site_aniso_label
_atom_site_aniso_U_11
_atom_site_aniso_U_22
_atom_site_aniso_U_33
_atom_site_aniso_U_23
_atom_site_aniso_U_13
_atom_site_aniso_U_12
C1 0.0310(13) 0.0224(10) 0.0298(12) -0.0067(9) -0.0038(10) -0.0079(9)
C2 0.0360(14) 0.0254(11) 0.0395(14) -0.0125(10) -0.0047(11) -0.0131(10)
C3 0.0321(13) 0.0348(12) 0.0306(12) -0.0139(10) -0.0038(10) -0.0149(10)
C4 0.0280(12) 0.0291(11) 0.0215(11) -0.0079(9) 0.0028(9) -0.0121(9)
C5 0.0319(13) 0.0357(12) 0.0235(12) -0.0073(10) -0.0022(10) -0.0142(10)
C6 0.0332(13) 0.0293(11) 0.0257(12) 0.0007(9) -0.0026(10) -0.0105(10)
C7 0.0335(13) 0.0237(11) 0.0341(13) -0.0054(10) 0.0030(10) -0.0106(10)
C8 0.0284(12) 0.0250(10) 0.0280(12) -0.0073(9) -0.0002(9) -0.0123(9)
C9 0.0240(11) 0.0260(10) 0.0203(11) -0.0091(9) 0.0027(9) -0.0096(9)
C10 0.0239(11) 0.0251(10) 0.0239(11) -0.0112(9) 0.0009(9) -0.0072(9)
C11 0.0306(12) 0.0223(10) 0.0251(12) -0.0115(9) -0.0021(9) -0.0074(9)
C12 0.0337(13) 0.0275(11) 0.0382(14) -0.0107(10) -0.0143(11) -0.0047(10)
C13 0.0371(14) 0.0222(10) 0.0359(13) -0.0010(9) -0.0086(11) -0.0117(10)
C14 0.0340(13) 0.0288(11) 0.0250(12) -0.0083(9) -0.0078(10) -0.0079(10)
C15 0.0280(12) 0.0233(10) 0.0214(11) -0.0071(9) -0.0019(9) -0.0068(9)
C16 0.0320(13) 0.0308(11) 0.0257(12) -0.0088(9) -0.0096(10) -0.0089(10)
C17 0.0311(13) 0.0279(11) 0.0306(12) -0.0101(9) -0.0054(10) -0.0101(10)
C18 0.0301(12) 0.0218(10) 0.0229(11) -0.0075(9) -0.0025(9) -0.0062(9)
C19 0.0225(11) 0.0242(10) 0.0230(11) -0.0092(9) -0.0007(9) -0.0069(9)
C20 0.0262(12) 0.0250(10) 0.0203(11) -0.0085(8) -0.0004(9) -0.0095(9)
C21 0.0525(17) 0.0304(12) 0.0469(15) -0.0050(11) -0.0264(13) -0.0154(11)
C22 0.0329(13) 0.0233(10) 0.0223(11) -0.0077(9) -0.0031(9) -0.0100(9)
C23 0.0333(13) 0.0208(10) 0.0256(12) -0.0060(9) -0.0081(10) -0.0046(9)
C24 0.0283(12) 0.0237(10) 0.0236(11) -0.0072(9) -0.0050(9) -0.0031(9)
C25 0.0263(12) 0.0256(10) 0.0184(11) -0.0031(9) -0.0030(9) -0.0089(9)
C26 0.0289(12) 0.0251(10) 0.0164(11) -0.0025(8) -0.0038(9) -0.0095(9)
C27 0.0284(13) 0.0273(10) 0.0246(12) -0.0076(9) -0.0037(9) -0.0061(9)
C28 0.0276(13) 0.0467(14) 0.0358(14) -0.0158(11) -0.0064(10) -0.0115(11)
C29 0.0409(15) 0.0483(14) 0.0333(14) -0.0181(11) -0.0068(11) -0.0194(12)
C30 0.0368(14) 0.0371(12) 0.0241(12) -0.0097(10) -0.0018(10) -0.0150(11)
C31 0.0527(18) 0.0537(15) 0.0399(15) -0.0294(13) -0.0010(13) -0.0171(13)
C32 0.0482(18) 0.0573(16) 0.0487(17) -0.0352(14) 0.0010(13) -0.0058(13)
C33 0.0337(14) 0.0560(16) 0.0434(15) -0.0245(13) -0.0046(12) -0.0012(12)
C34 0.0344(14) 0.0417(13) 0.0258(12) -0.0135(10) -0.0054(10) -0.0088(11)
C35 0.0315(13) 0.0284(10) 0.0179(11) -0.0048(9) -0.0022(9) -0.0101(9)
N1 0.0278(10) 0.0282(9) 0.0300(10) -0.0114(8) -0.0048(8) -0.0093(8)
N2 0.0356(11) 0.0213(8) 0.0229(10) -0.0059(7) -0.0061(8) -0.0037(8)
N3 0.0281(10) 0.0278(9) 0.0233(10) -0.0099(8) -0.0082(8) -0.0077(8)
N4 0.0293(10) 0.0250(9) 0.0211(9) -0.0042(7) -0.0093(8) -0.0091(8)
O1 0.0422(10) 0.0229(7) 0.0457(10) -0.0047(7) -0.0185(8) -0.0100(7)
O2 0.0416(10) 0.0325(8) 0.0358(9) -0.0072(7) -0.0159(8) -0.0142(7)
O3 0.0491(11) 0.0212(7) 0.0298(9) -0.0017(6) -0.0165(8) -0.0071(7)
O4 0.0439(10) 0.0221(7) 0.0325(9) -0.0042(6) -0.0162(7) -0.0127(7)
O5 0.0366(9) 0.0250(7) 0.0244(8) -0.0025(6) -0.0136(7) -0.0111(7)
O6 0.0276(8) 0.0323(8) 0.0235(8) -0.0117(6) -0.0054(6) -0.0091(7)
O7 0.0267(9) 0.0450(9) 0.0460(11) -0.0247(8) -0.0088(8) -0.0027(7)

loop_
_atom_type_symbol
_atom_type_description
_atom_type_scat_dispersion_real
_atom_type_scat_dispersion_imag
_atom_type_scat_source
C C 0.0033 0.0016 'International Tables Vol C Tables 4.2.6.8 and 6.1.1.4'
H H 0.0000 0.0000 'International Tables Vol C Tables 4.2.6.8 and 6.1.1.4'
N N 0.0061 0.0033 'International Tables Vol C Tables 4.2.6.8 and 6.1.1.4'
O O 0.0106 0.0060 'International Tables Vol C Tables 4.2.6.8 and 6.1.1.4'

loop_
_geom_angle_atom_site_label_1
_geom_angle_atom_site_label_2
_geom_angle_atom_site_label_3
_geom_angle
_geom_angle_site_symmetry_1
_geom_angle_site_symmetry_3
O1 C1 C10 122.90(19) . .
O1 C1 C2 115.68(18) . .
C10 C1 C2 121.42(19) . .
C3 C2 C1 120.21(19) . .
C3 C2 H2 119.9 . .
C1 C2 H2 119.9 . .
C2 C3 C4 121.2(2) . .
C2 C3 H3 119.4 . .
C4 C3 H3 119.4 . .
C3 C4 C5 121.4(2) . .
C3 C4 C9 119.19(19) . .
C5 C4 C9 119.39(19) . .
C6 C5 C4 121.4(2) . .
C6 C5 H5 119.3 . .
C4 C5 H5 119.3 . .
C5 C6 C7 119.3(2) . .
C5 C6 H6 120.3 . .
C7 C6 H6 120.3 . .
C8 C7 C6 121.1(2) . .
C8 C7 H7 119.5 . .
C6 C7 H7 119.5 . .
C7 C8 C9 121.4(2) . .
C7 C8 H8 119.3 . .
C9 C8 H8 119.3 . .
C8 C9 C4 117.37(19) . .
C8 C9 C10 123.55(19) . .
C4 C9 C10 119.05(18) . .
C1 C10 C9 118.79(19) . .
C1 C10 C11 120.39(18) . .
C9 C10 C11 120.79(18) . .
N1 C11 C10 121.31(18) . .
N1 C11 H11 119.3 . .
C10 C11 H11 119.3 . .
O2 C12 C13 113.26(18) . .
O2 C12 H12A 108.9 . .
C13 C12 H12A 108.9 . .
O2 C12 H12B 108.9 . .
C13 C12 H12B 108.9 . .
H12A C12 H12B 107.7 . .
O3 C13 C12 112.35(19) . .
O3 C13 H13A 109.1 . .
C12 C13 H13A 109.1 . .
O3 C13 H13B 109.1 . .
C12 C13 H13B 109.1 . .
H13A C13 H13B 107.9 . .
N2 C14 C15 119.97(19) . .
N2 C14 H14 120.0 . .
C15 C14 H14 120.0 . .
C16 C15 C20 118.71(18) . .
C16 C15 C14 118.92(19) . .
C20 C15 C14 122.36(18) . .
C17 C16 C15 122.38(19) . .
C17 C16 H16 118.8 . .
C15 C16 H16 118.8 . .
C18 C17 C16 117.63(19) . .
C18 C17 C21 121.24(19) . .
C16 C17 C21 121.12(19) . .
C17 C18 C19 122.23(19) . .
C17 C18 H18 118.9 . .
C19 C18 H18 118.9 . .
C18 C19 C20 118.88(19) . .
C18 C19 C22 122.16(18) . .
C20 C19 C22 118.95(18) . .
O4 C20 C19 117.60(18) . .
O4 C20 C15 122.19(18) . .
C19 C20 C15 120.17(18) . .
C17 C21 H21A 109.5 . .
C17 C21 H21B 109.5 . .
H21A C21 H21B 109.5 . .
C17 C21 H21C 109.5 . .
H21A C21 H21C 109.5 . .
H21B C21 H21C 109.5 . .
N3 C22 C19 122.16(18) . .
N3 C22 H22 118.9 . .
C19 C22 H22 118.9 . .
O5 C23 C24 106.57(16) . .
O5 C23 H23A 110.4 . .
C24 C23 H23A 110.4 . .
O5 C23 H23B 110.4 . .
C24 C23 H23B 110.4 . .
H23A C23 H23B 108.6 . .
O6 C24 C23 107.08(17) . .
O6 C24 H24A 110.3 . .
C23 C24 H24A 110.3 . .
O6 C24 H24B 110.3 . .
C23 C24 H24B 110.3 . .
H24A C24 H24B 108.6 . .
N4 C25 C26 121.1(2) . .
N4 C25 H25 119.4 . .
C26 C25 H25 119.4 . .
C27 C26 C35 118.94(19) . .
C27 C26 C25 120.58(19) . .
C35 C26 C25 120.42(19) . .
O7 C27 C26 122.86(19) . .
O7 C27 C28 116.1(2) . .
C26 C27 C28 121.0(2) . .
C29 C28 C27 120.3(2) . .
C29 C28 H28 119.9 . .
C27 C28 H28 119.9 . .
C28 C29 C30 121.6(2) . .
C28 C29 H29 119.2 . .
C30 C29 H29 119.2 . .
C31 C30 C29 121.2(2) . .
C31 C30 C35 120.0(2) . .
C29 C30 C35 118.8(2) . .
C32 C31 C30 121.2(2) . .
C32 C31 H31 119.4 . .
C30 C31 H31 119.4 . .
C31 C32 C33 119.2(2) . .
C31 C32 H32 120.4 . .
C33 C32 H32 120.4 . .
C34 C33 C32 121.1(2) . .
C34 C33 H33 119.4 . .
C32 C33 H33 119.4 . .
C33 C34 C35 121.1(2) . .
C33 C34 H34 119.5 . .
C35 C34 H34 119.5 . .
C34 C35 C30 117.4(2) . .
C34 C35 C26 123.37(19) . .
C30 C35 C26 119.2(2) . .
C11 N1 O2 112.01(16) . .
C14 N2 O3 112.81(17) . .
C22 N3 O5 109.28(15) . .
C25 N4 O6 111.96(17) . .
C1 O1 H1 109.5 . .
N1 O2 C12 109.60(15) . .
N2 O3 C13 108.76(15) . .
C20 O4 H4 109.5 . .
N3 O5 C23 110.01(14) . .
N4 O6 C24 109.13(15) . .
C27 O7 H7A 109.5 . .

loop_
_geom_bond_atom_site_label_1
_geom_bond_atom_site_label_2
_geom_bond_distance
_geom_bond_site_symmetry_2
C1 O1 1.356(2) .
C1 C10 1.391(3) .
C1 C2 1.406(3) .
C2 C3 1.355(3) .
C2 H2 0.9300 .
C3 C4 1.419(3) .
C3 H3 0.9300 .
C4 C5 1.413(3) .
C4 C9 1.424(3) .
C5 C6 1.365(3) .
C5 H5 0.9300 .
C6 C7 1.401(3) .
C6 H6 0.9300 .
C7 C8 1.359(3) .
C7 H7 0.9300 .
C8 C9 1.423(3) .
C8 H8 0.9300 .
C9 C10 1.437(3) .
C10 C11 1.460(3) .
C11 N1 1.275(3) .
C11 H11 0.9300 .
C12 O2 1.443(2) .
C12 C13 1.489(3) .
C12 H12A 0.9700 .
C12 H12B 0.9700 .
C13 O3 1.436(2) .
C13 H13A 0.9700 .
C13 H13B 0.9700 .
C14 N2 1.274(3) .
C14 C15 1.462(3) .
C14 H14 0.9300 .
C15 C16 1.396(3) .
C15 C20 1.406(3) .
C16 C17 1.392(3) .
C16 H16 0.9300 .
C17 C18 1.391(3) .
C17 C21 1.509(3) .
C18 C19 1.397(3) .
C18 H18 0.9300 .
C19 C20 1.404(3) .
C19 C22 1.465(3) .
C20 O4 1.360(2) .
C21 H21A 0.9600 .
C21 H21B 0.9600 .
C21 H21C 0.9600 .
C22 N3 1.270(2) .
C22 H22 0.9300 .
C23 O5 1.426(2) .
C23 C24 1.497(3) .
C23 H23A 0.9700 .
C23 H23B 0.9700 .
C24 O6 1.439(2) .
C24 H24A 0.9700 .
C24 H24B 0.9700 .
C25 N4 1.281(3) .
C25 C26 1.459(3) .
C25 H25 0.9300 .
C26 C27 1.391(3) .
C26 C35 1.441(3) .
C27 O7 1.352(3) .
C27 C28 1.411(3) .
C28 C29 1.352(3) .
C28 H28 0.9300 .
C29 C30 1.419(3) .
C29 H29 0.9300 .
C30 C31 1.408(3) .
C30 C35 1.423(3) .
C31 C32 1.365(4) .
C31 H31 0.9300 .
C32 C33 1.402(4) .
C32 H32 0.9300 .
C33 C34 1.373(3) .
C33 H33 0.9300 .
C34 C35 1.412(3) .
C34 H34 0.9300 .
N1 O2 1.407(2) .
N2 O3 1.402(2) .
N3 O5 1.417(2) .
N4 O6 1.399(2) .
O1 H1 0.8200 .
O4 H4 0.8200 .
O7 H7A 0.8200 .
